data_7710368
loop_
_publ_author_name
'Inchausti, Almudena'
'Ter\'an, Aar\'on'
'Manchado-Parra, Alberto'
'de Marcos-Gal\'an, Alessandra'
'Perles, Josefina'
'Cortijo, Miguel'
'Gonz\'alez-Prieto, Rodrigo'
'HERRERO (DOMINGUEZ), SANTIAGO'
'Jimenez-Aparicio, Reyes'

_publ_section_title
;
 New insights in the progressive ligand replacement from [Ru2Cl(O2CCH3)4]:
 synthetic strategies and variation of redox potentials and paramagnetic
 shifts
;
_journal_name_full 'Dalton Transactions'
_journal_paper_doi 10.1039/D2DT00909A
_journal_year 2022
_chemical_formula_moiety 'C21 H24 Cl F2 N2 O7 Ru2 S, 2(C H2 Cl2)'
_chemical_formula_sum 'C23 H28 Cl5 F2 N2 O7 Ru2 S'
_chemical_formula_weight 893.92
_space_group_crystal_system triclinic
_space_group_IT_number 2
_space_group_name_Hall '-P 1'
_space_group_name_H-M_alt 'P -1'
_atom_sites_solution_hydrogens geom
_atom_sites_solution_primary dual
_audit_creation_date 2022-02-18
_audit_creation_method
;
Olex2 1.2
(compiled 2018.05.29 svn.r3508 for OlexSys, GUI svn.r5506)
;
_audit_update_record
;
2022-05-03 deposited with the CCDC.	2022-05-27 downloaded from the CCDC.
;
_cell_angle_alpha 73.119(4)
_cell_angle_beta 86.441(4)
_cell_angle_gamma 82.059(4)
_cell_formula_units_Z 2
_cell_length_a 11.4157(13)
_cell_length_b 11.6710(12)
_cell_length_c 13.1768(12)
_cell_measurement_reflns_used 2284
_cell_measurement_temperature 200(2)
_cell_measurement_theta_max 20.114
_cell_measurement_theta_min 2.392
_cell_volume 1663.4(3)
_computing_cell_refinement 'SAINT V8.40B (?, 2016)'
_computing_data_collection 'Bruker Instrument Service v2010.9.0.0'
_computing_data_reduction 'SAINT V8.40B (?, 2016)'
_computing_molecular_graphics 'Olex2 (Dolomanov et al., 2009)'
_computing_publication_material 'Olex2 (Dolomanov et al., 2009)'
_computing_structure_refinement 'ShelXL (Sheldrick, 2015)'
_computing_structure_solution 'ShelXT (Sheldrick, 2015)'
_diffrn_ambient_temperature 199.99
_diffrn_measured_fraction_theta_full 0.998
_diffrn_measured_fraction_theta_max 0.998
_diffrn_measurement_device_type 'Bruker P4'
_diffrn_measurement_method '\w scans'
_diffrn_radiation_monochromator graphite
_diffrn_radiation_type MoK\a
_diffrn_radiation_wavelength 0.71073
_diffrn_reflns_av_R_equivalents 0.0972
_diffrn_reflns_av_unetI/netI 0.0985
_diffrn_reflns_Laue_measured_fraction_full 0.998
_diffrn_reflns_Laue_measured_fraction_max 0.998
_diffrn_reflns_limit_h_max 13
_diffrn_reflns_limit_h_min -13
_diffrn_reflns_limit_k_max 14
_diffrn_reflns_limit_k_min -14
_diffrn_reflns_limit_l_max 15
_diffrn_reflns_limit_l_min -15
_diffrn_reflns_number 26102
_diffrn_reflns_point_group_measured_fraction_full 0.998
_diffrn_reflns_point_group_measured_fraction_max 0.998
_diffrn_reflns_theta_full 25.242
_diffrn_reflns_theta_max 25.350
_diffrn_reflns_theta_min 2.564
_exptl_absorpt_coefficient_mu 1.425
_exptl_absorpt_correction_T_max 0.7454
_exptl_absorpt_correction_T_min 0.6440
_exptl_absorpt_correction_type multi-scan
_exptl_absorpt_process_details
'SADABS-2016/2 (Bruker,2016/2) was used for absorption correction. wR2(int) was 0.0745 before and 0.0645 after correction. The Ratio of minimum to maximum transmission is 0.8640. The \l/2 correction factor is Not present.'
_exptl_crystal_colour purple
_exptl_crystal_density_diffrn 1.785
_exptl_crystal_description ribbon
_exptl_crystal_F_000 886
_exptl_crystal_size_max 0.233
_exptl_crystal_size_mid 0.05
_exptl_crystal_size_min 0.013
_refine_diff_density_max 0.595
_refine_diff_density_min -0.582
_refine_diff_density_rms 0.125
_refine_ls_extinction_method none
_refine_ls_goodness_of_fit_ref 0.968
_refine_ls_hydrogen_treatment constr
_refine_ls_matrix_type full
_refine_ls_number_parameters 384
_refine_ls_number_reflns 6066
_refine_ls_number_restraints 0
_refine_ls_restrained_S_all 0.968
_refine_ls_R_factor_all 0.0953
_refine_ls_R_factor_gt 0.0438
_refine_ls_shift/su_max 0.001
_refine_ls_shift/su_mean 0.000
_refine_ls_structure_factor_coef Fsqd
_refine_ls_weighting_details 'w=1/[\s^2^(Fo^2^)+(0.0262P)^2^] where P=(Fo^2^+2Fc^2^)/3'
_refine_ls_weighting_scheme calc
_refine_ls_wR_factor_gt 0.0715
_refine_ls_wR_factor_ref 0.0853
_reflns_Friedel_coverage 0.000
_reflns_number_gt 3786
_reflns_number_total 6066
_reflns_threshold_expression 'I > 2\s(I)'
_cod_data_source_file d2dt00909a2.cif
_cod_data_source_block atm210
_cod_database_code 7710368
_shelx_shelxl_version_number 2018/1
_shelx_space_group_comment
;
The symmetry employed for this shelxl refinement is uniquely defined
by the following loop, which should always be used as a source of
symmetry information in preference to the above space-group names.
They are only intended as comments.
;
_olex2_refinement_description
;
1. Fixed Uiso
 At 1.2 times of:
  All C(H) groups, All C(H,H) groups
 At 1.5 times of:
  All C(H,H,H) groups
2.a Secondary CH2 refined with riding coordinates:
 C22(H22A,H22B), C23(H23A,H23B)
2.b Aromatic/amide H refined with riding coordinates:
 C3(H3), C7(H7), C1(H1), C4(H4), C6(H6), C9(H9), C12(H12), C10(H10), C13(H13)
2.c Idealised Me refined as rotating group:
 C17(H17A,H17B,H17C), C19(H19A,H19B,H19C), C15(H15A,H15B,H15C), C20(H20A,H20B,
 H20C), C21(H21A,H21B,H21C)
;
_olex2_submission_special_instructions 'No special instructions were received'

loop_
_space_group_symop_operation_xyz
'x, y, z'
'-x, -y, -z'

loop_
_atom_site_label
_atom_site_type_symbol
_atom_site_fract_x
_atom_site_fract_y
_atom_site_fract_z
_atom_site_U_iso_or_equiv
_atom_site_adp_type
_atom_site_occupancy
_atom_site_site_symmetry_order
_atom_site_calc_flag
_atom_site_refinement_flags_posn
_atom_site_refinement_flags_adp
_atom_site_refinement_flags_occupancy
_atom_site_disorder_assembly
_atom_site_disorder_group
Ru2 Ru 0.84438(4) 0.32621(4) 0.70118(3) 0.02105(13) Uani 1 1 d . . . . .
Ru1 Ru 0.65563(4) 0.28361(4) 0.75079(3) 0.02028(13) Uani 1 1 d . . . . .
Cl1 Cl 0.45356(12) 0.21333(13) 0.79091(11) 0.0308(4) Uani 1 1 d . . . . .
S1 S 1.15290(12) 0.31226(13) 0.68331(12) 0.0297(4) Uani 1 1 d . . . . .
Cl2 Cl 0.60183(17) 0.14675(16) 0.44856(14) 0.0598(5) Uani 1 1 d . . . . .
Cl4 Cl 0.77071(18) -0.12774(17) 0.92995(15) 0.0654(6) Uani 1 1 d . . . . .
Cl5 Cl 0.5565(2) -0.14193(18) 0.83056(16) 0.0786(7) Uani 1 1 d . . . . .
Cl3 Cl 0.35336(18) 0.2332(2) 0.46716(16) 0.0820(7) Uani 1 1 d . . . . .
F1 F 0.2015(3) 0.5899(3) 0.9755(3) 0.0447(9) Uani 1 1 d . . . . .
F2 F 1.1251(3) 0.8147(3) 0.6757(3) 0.0566(11) Uani 1 1 d . . . . .
O6 O 0.8955(3) 0.2392(3) 0.8527(3) 0.0290(10) Uani 1 1 d . . . . .
O1 O 0.6076(3) 0.3684(3) 0.5991(3) 0.0219(9) Uani 1 1 d . . . . .
O2 O 0.7921(3) 0.4056(3) 0.5508(3) 0.0230(9) Uani 1 1 d . . . . .
O4 O 0.8828(3) 0.1662(3) 0.6647(3) 0.0280(9) Uani 1 1 d . . . . .
O5 O 0.7123(3) 0.1940(3) 0.8993(3) 0.0257(9) Uani 1 1 d . . . . .
O3 O 0.6975(3) 0.1268(3) 0.7066(3) 0.0268(9) Uani 1 1 d . . . . .
O7 O 1.0292(3) 0.3537(3) 0.6412(3) 0.0267(9) Uani 1 1 d . . . . .
N1 N 0.6207(4) 0.4386(4) 0.7926(3) 0.0231(11) Uani 1 1 d . . . . .
C2 C 0.5113(4) 0.4785(5) 0.8379(4) 0.0170(12) Uani 1 1 d . . . . .
N2 N 0.8080(4) 0.4845(4) 0.7337(3) 0.0217(11) Uani 1 1 d . . . . .
C3 C 0.4626(5) 0.4013(5) 0.9251(4) 0.0249(13) Uani 1 1 d . . . . .
H3 H 0.501804 0.321984 0.953623 0.030 Uiso 1 1 calc R . . . .
C7 C 0.4535(5) 0.5947(5) 0.7955(4) 0.0243(13) Uani 1 1 d . . . . .
H7 H 0.486189 0.647864 0.734846 0.029 Uiso 1 1 calc R . . . .
C5 C 0.3047(5) 0.5520(5) 0.9291(4) 0.0261(14) Uani 1 1 d . . . . .
C1 C 0.7022(5) 0.5121(5) 0.7745(4) 0.0243(14) Uani 1 1 d . . . . .
H1 H 0.684951 0.586725 0.790980 0.029 Uiso 1 1 calc R . . . .
C11 C 1.0476(5) 0.7333(5) 0.6901(6) 0.0370(16) Uani 1 1 d . . . . .
C4 C 0.3586(5) 0.4370(5) 0.9710(4) 0.0241(13) Uani 1 1 d . . . . .
H4 H 0.324661 0.383284 1.030615 0.029 Uiso 1 1 calc R . . . .
C16 C 0.8016(5) 0.1007(5) 0.6723(4) 0.0261(14) Uani 1 1 d . . . . .
C6 C 0.3487(5) 0.6327(5) 0.8413(4) 0.0287(14) Uani 1 1 d . . . . .
H6 H 0.308463 0.711693 0.813398 0.034 Uiso 1 1 calc R . . . .
C18 C 0.8195(5) 0.1901(5) 0.9199(4) 0.0261(14) Uani 1 1 d . . . . .
C8 C 0.8907(4) 0.5703(5) 0.7196(4) 0.0207(13) Uani 1 1 d . . . . .
C14 C 0.6850(5) 0.4088(5) 0.5304(4) 0.0221(13) Uani 1 1 d . . . . .
C9 C 0.9231(5) 0.6049(5) 0.8044(4) 0.0264(14) Uani 1 1 d . . . . .
H9 H 0.891071 0.571555 0.873259 0.032 Uiso 1 1 calc R . . . .
C12 C 1.0191(5) 0.6984(5) 0.6059(5) 0.0353(16) Uani 1 1 d . . . . .
H12 H 1.053980 0.730254 0.537902 0.042 Uiso 1 1 calc R . . . .
C10 C 1.0017(5) 0.6873(5) 0.7889(5) 0.0346(16) Uani 1 1 d . . . . .
H10 H 1.023854 0.712174 0.846788 0.042 Uiso 1 1 calc R . . . .
C17 C 0.8283(5) -0.0130(5) 0.6396(5) 0.0406(17) Uani 1 1 d . . . . .
H17A H 0.877037 0.002205 0.574273 0.061 Uiso 1 1 calc GR . . . .
H17B H 0.754122 -0.039560 0.627051 0.061 Uiso 1 1 calc GR . . . .
H17C H 0.871202 -0.075903 0.695959 0.061 Uiso 1 1 calc GR . . . .
C13 C 0.9397(5) 0.6170(5) 0.6199(4) 0.0254(13) Uani 1 1 d . . . . .
H13 H 0.918388 0.592684 0.561413 0.031 Uiso 1 1 calc R . . . .
C19 C 0.8596(5) 0.1214(5) 1.0288(4) 0.0388(16) Uani 1 1 d . . . . .
H19A H 0.863175 0.034671 1.037577 0.058 Uiso 1 1 calc GR . . . .
H19B H 0.803734 0.144067 1.081271 0.058 Uiso 1 1 calc GR . . . .
H19C H 0.938308 0.140213 1.039041 0.058 Uiso 1 1 calc GR . . . .
C15 C 0.6471(5) 0.4639(5) 0.4176(4) 0.0294(14) Uani 1 1 d . . . . .
H15A H 0.570364 0.439626 0.408948 0.044 Uiso 1 1 calc GR . . . .
H15B H 0.706037 0.436073 0.369890 0.044 Uiso 1 1 calc GR . . . .
H15C H 0.640076 0.552073 0.400538 0.044 Uiso 1 1 calc GR . . . .
C20 C 1.1553(5) 0.3588(6) 0.8007(4) 0.0427(17) Uani 1 1 d . . . . .
H20A H 1.136461 0.446791 0.783013 0.064 Uiso 1 1 calc GR . . . .
H20B H 1.234183 0.334695 0.831150 0.064 Uiso 1 1 calc GR . . . .
H20C H 1.096618 0.320637 0.852304 0.064 Uiso 1 1 calc GR . . . .
C21 C 1.1613(5) 0.1540(5) 0.7408(5) 0.0477(18) Uani 1 1 d . . . . .
H21A H 1.099892 0.136327 0.796496 0.072 Uiso 1 1 calc GR . . . .
H21B H 1.239330 0.122921 0.771734 0.072 Uiso 1 1 calc GR . . . .
H21C H 1.149399 0.115372 0.686114 0.072 Uiso 1 1 calc GR . . . .
C22 C 0.4802(6) 0.1593(6) 0.5355(5) 0.0499(19) Uani 1 1 d . . . . .
H22A H 0.465310 0.077638 0.578818 0.060 Uiso 1 1 calc R . . . .
H22B H 0.499367 0.204260 0.584267 0.060 Uiso 1 1 calc R . . . .
C23 C 0.6177(6) -0.0795(6) 0.9164(5) 0.0470(18) Uani 1 1 d . . . . .
H23A H 0.577697 -0.103234 0.986814 0.056 Uiso 1 1 calc R . . . .
H23B H 0.604535 0.009599 0.889029 0.056 Uiso 1 1 calc R . . . .

loop_
_atom_site_aniso_label
_atom_site_aniso_U_11
_atom_site_aniso_U_22
_atom_site_aniso_U_33
_atom_site_aniso_U_23
_atom_site_aniso_U_13
_atom_site_aniso_U_12
Ru2 0.0168(3) 0.0245(3) 0.0218(3) -0.0068(2) 0.0001(2) -0.0022(2)
Ru1 0.0171(3) 0.0221(3) 0.0209(3) -0.0054(2) 0.0006(2) -0.0021(2)
Cl1 0.0212(8) 0.0362(9) 0.0376(9) -0.0132(7) 0.0027(7) -0.0078(7)
S1 0.0189(8) 0.0341(9) 0.0351(9) -0.0092(7) 0.0022(7) -0.0034(7)
Cl2 0.0668(14) 0.0528(12) 0.0532(12) -0.0097(10) 0.0023(10) 0.0014(10)
Cl4 0.0655(14) 0.0550(13) 0.0689(13) -0.0102(10) -0.0055(11) 0.0008(10)
Cl5 0.1052(19) 0.0561(13) 0.0763(15) -0.0082(11) -0.0235(13) -0.0309(13)
Cl3 0.0600(14) 0.123(2) 0.0609(14) -0.0293(13) -0.0073(11) 0.0057(13)
F1 0.030(2) 0.055(2) 0.043(2) -0.0131(19) 0.0158(17) 0.0042(18)
F2 0.037(2) 0.046(2) 0.091(3) -0.020(2) 0.004(2) -0.023(2)
O6 0.025(2) 0.035(3) 0.024(2) -0.005(2) -0.0035(19) -0.001(2)
O1 0.015(2) 0.026(2) 0.024(2) -0.0057(18) -0.0018(18) -0.0001(18)
O2 0.017(2) 0.032(2) 0.020(2) -0.0086(18) 0.0025(17) -0.0045(18)
O4 0.018(2) 0.028(2) 0.039(2) -0.012(2) 0.0027(18) -0.0010(19)
O5 0.026(2) 0.026(2) 0.023(2) -0.0048(18) 0.0010(19) -0.0029(19)
O3 0.027(3) 0.023(2) 0.031(2) -0.0115(19) 0.0028(19) -0.0007(18)
O7 0.013(2) 0.035(2) 0.029(2) -0.0050(19) 0.0014(17) -0.0016(18)
N1 0.020(3) 0.032(3) 0.021(3) -0.013(2) 0.002(2) -0.005(2)
C2 0.009(3) 0.024(3) 0.019(3) -0.008(3) -0.003(2) 0.002(2)
N2 0.016(3) 0.027(3) 0.022(3) -0.006(2) 0.000(2) -0.006(2)
C3 0.027(4) 0.024(3) 0.024(3) -0.009(3) 0.002(3) -0.002(3)
C7 0.023(3) 0.033(4) 0.016(3) -0.004(3) 0.000(3) -0.004(3)
C5 0.018(3) 0.040(4) 0.022(3) -0.014(3) 0.007(3) -0.001(3)
C1 0.025(4) 0.029(4) 0.021(3) -0.010(3) 0.001(3) -0.007(3)
C11 0.018(4) 0.028(4) 0.070(5) -0.019(4) 0.007(3) -0.010(3)
C4 0.026(3) 0.028(4) 0.018(3) -0.005(3) 0.006(3) -0.008(3)
C16 0.030(4) 0.027(4) 0.022(3) -0.008(3) -0.001(3) -0.001(3)
C6 0.024(4) 0.031(4) 0.029(3) -0.010(3) -0.004(3) 0.007(3)
C18 0.031(4) 0.019(3) 0.028(4) -0.009(3) -0.004(3) 0.003(3)
C8 0.015(3) 0.018(3) 0.030(3) -0.008(3) 0.006(3) -0.005(2)
C14 0.022(4) 0.021(3) 0.024(3) -0.007(3) 0.001(3) -0.002(3)
C9 0.021(3) 0.030(4) 0.027(3) -0.006(3) -0.002(3) -0.003(3)
C12 0.028(4) 0.024(4) 0.048(4) -0.006(3) 0.017(3) -0.001(3)
C10 0.031(4) 0.038(4) 0.043(4) -0.021(3) -0.004(3) -0.008(3)
C17 0.035(4) 0.036(4) 0.053(4) -0.020(3) 0.005(3) 0.002(3)
C13 0.027(4) 0.025(3) 0.023(3) -0.004(3) 0.004(3) -0.006(3)
C19 0.043(4) 0.039(4) 0.028(4) 0.000(3) -0.012(3) -0.001(3)
C15 0.028(4) 0.033(4) 0.023(3) -0.001(3) 0.000(3) -0.006(3)
C20 0.026(4) 0.062(5) 0.042(4) -0.021(4) -0.008(3) 0.005(3)
C21 0.030(4) 0.028(4) 0.077(5) -0.005(4) -0.006(4) 0.001(3)
C22 0.065(5) 0.054(5) 0.039(4) -0.017(4) 0.001(4) -0.027(4)
C23 0.054(5) 0.035(4) 0.048(4) -0.005(3) 0.012(4) -0.013(3)

loop_
_atom_type_symbol
_atom_type_description
_atom_type_scat_dispersion_real
_atom_type_scat_dispersion_imag
_atom_type_scat_source
C C 0.0033 0.0016 'International Tables Vol C Tables 4.2.6.8 and 6.1.1.4'
H H 0.0000 0.0000 'International Tables Vol C Tables 4.2.6.8 and 6.1.1.4'
Cl Cl 0.1484 0.1585 'International Tables Vol C Tables 4.2.6.8 and 6.1.1.4'
F F 0.0171 0.0103 'International Tables Vol C Tables 4.2.6.8 and 6.1.1.4'
N N 0.0061 0.0033 'International Tables Vol C Tables 4.2.6.8 and 6.1.1.4'
O O 0.0106 0.0060 'International Tables Vol C Tables 4.2.6.8 and 6.1.1.4'
Ru Ru -1.2594 0.8363 'International Tables Vol C Tables 4.2.6.8 and 6.1.1.4'
S S 0.1246 0.1234 'International Tables Vol C Tables 4.2.6.8 and 6.1.1.4'

loop_
_geom_angle_atom_site_label_1
_geom_angle_atom_site_label_2
_geom_angle_atom_site_label_3
_geom_angle
_geom_angle_site_symmetry_1
_geom_angle_site_symmetry_3
_geom_angle_publ_flag
O6 Ru2 Ru1 88.91(11) . . ?
O6 Ru2 O4 88.94(14) . . ?
O6 Ru2 O7 93.63(14) . . ?
O2 Ru2 Ru1 90.02(10) . . ?
O2 Ru2 O6 177.58(14) . . ?
O2 Ru2 O4 88.89(14) . . ?
O2 Ru2 O7 87.20(13) . . ?
O4 Ru2 Ru1 90.09(11) . . ?
O4 Ru2 O7 83.96(14) . . ?
O7 Ru2 Ru1 173.48(9) . . ?
N2 Ru2 Ru1 90.63(13) . . ?
N2 Ru2 O6 92.08(15) . . ?
N2 Ru2 O2 90.10(15) . . ?
N2 Ru2 O4 178.76(17) . . ?
N2 Ru2 O7 95.27(15) . . ?
Ru2 Ru1 Cl1 171.54(4) . . ?
O1 Ru1 Ru2 88.12(10) . . ?
O1 Ru1 Cl1 89.56(11) . . ?
O1 Ru1 O5 176.69(14) . . ?
O1 Ru1 O3 87.96(13) . . ?
O5 Ru1 Ru2 89.45(11) . . ?
O5 Ru1 Cl1 92.52(11) . . ?
O5 Ru1 O3 89.70(13) . . ?
O3 Ru1 Ru2 88.14(11) . . ?
O3 Ru1 Cl1 83.65(11) . . ?
N1 Ru1 Ru2 89.79(13) . . ?
N1 Ru1 Cl1 98.42(13) . . ?
N1 Ru1 O1 92.00(15) . . ?
N1 Ru1 O5 90.25(15) . . ?
N1 Ru1 O3 177.93(17) . . ?
O7 S1 C20 106.0(2) . . ?
O7 S1 C21 106.2(3) . . ?
C21 S1 C20 99.6(3) . . ?
C18 O6 Ru2 118.9(4) . . ?
C14 O1 Ru1 119.6(3) . . ?
C14 O2 Ru2 118.2(3) . . ?
C16 O4 Ru2 118.9(4) . . ?
C18 O5 Ru1 119.0(4) . . ?
C16 O3 Ru1 119.7(3) . . ?
S1 O7 Ru2 136.9(2) . . ?
C2 N1 Ru1 125.1(3) . . ?
C1 N1 Ru1 118.8(4) . . ?
C1 N1 C2 116.0(5) . . ?
C3 C2 N1 119.5(5) . . ?
C3 C2 C7 119.6(5) . . ?
C7 C2 N1 120.9(5) . . ?
C1 N2 Ru2 118.9(4) . . ?
C1 N2 C8 116.8(4) . . ?
C8 N2 Ru2 124.3(3) . . ?
C4 C3 C2 121.0(5) . . ?
C6 C7 C2 120.3(5) . . ?
F1 C5 C6 117.8(5) . . ?
C4 C5 F1 119.0(5) . . ?
C4 C5 C6 123.2(5) . . ?
N1 C1 N2 121.7(5) . . ?
F2 C11 C12 119.3(6) . . ?
F2 C11 C10 118.9(6) . . ?
C10 C11 C12 121.8(5) . . ?
C5 C4 C3 118.3(5) . . ?
O4 C16 O3 123.0(5) . . ?
O4 C16 C17 118.8(5) . . ?
O3 C16 C17 118.2(5) . . ?
C5 C6 C7 117.6(5) . . ?
O6 C18 C19 118.3(5) . . ?
O5 C18 O6 123.8(5) . . ?
O5 C18 C19 118.0(6) . . ?
C9 C8 N2 120.8(5) . . ?
C9 C8 C13 119.9(5) . . ?
C13 C8 N2 119.3(4) . . ?
O1 C14 C15 117.9(5) . . ?
O2 C14 O1 123.9(5) . . ?
O2 C14 C15 118.2(5) . . ?
C10 C9 C8 119.8(5) . . ?
C11 C12 C13 119.5(6) . . ?
C11 C10 C9 119.4(5) . . ?
C12 C13 C8 119.6(5) . . ?
Cl3 C22 Cl2 111.7(3) . . ?
Cl5 C23 Cl4 111.4(3) . . ?

loop_
_geom_bond_atom_site_label_1
_geom_bond_atom_site_label_2
_geom_bond_distance
_geom_bond_site_symmetry_2
_geom_bond_publ_flag
Ru2 Ru1 2.2912(7) . ?
Ru2 O6 2.040(4) . ?
Ru2 O2 2.018(3) . ?
Ru2 O4 2.044(3) . ?
Ru2 O7 2.238(4) . ?
Ru2 N2 1.999(4) . ?
Ru1 Cl1 2.5285(15) . ?
Ru1 O1 2.028(3) . ?
Ru1 O5 2.031(3) . ?
Ru1 O3 2.064(3) . ?
Ru1 N1 2.022(4) . ?
S1 O7 1.513(4) . ?
S1 C20 1.785(5) . ?
S1 C21 1.772(6) . ?
Cl2 C22 1.762(6) . ?
Cl4 C23 1.763(6) . ?
Cl5 C23 1.737(6) . ?
Cl3 C22 1.737(6) . ?
F1 C5 1.371(6) . ?
F2 C11 1.352(6) . ?
O6 C18 1.270(6) . ?
O1 C14 1.261(6) . ?
O2 C14 1.261(6) . ?
O4 C16 1.262(6) . ?
O5 C18 1.262(6) . ?
O3 C16 1.275(6) . ?
N1 C2 1.429(6) . ?
N1 C1 1.316(6) . ?
C2 C3 1.378(7) . ?
C2 C7 1.394(7) . ?
N2 C1 1.328(6) . ?
N2 C8 1.436(6) . ?
C3 C4 1.368(7) . ?
C7 C6 1.383(7) . ?
C5 C4 1.367(7) . ?
C5 C6 1.380(7) . ?
C11 C12 1.359(8) . ?
C11 C10 1.359(8) . ?
C16 C17 1.498(7) . ?
C18 C19 1.491(7) . ?
C8 C9 1.379(6) . ?
C8 C13 1.383(7) . ?
C14 C15 1.502(7) . ?
C9 C10 1.368(7) . ?
C12 C13 1.369(7) . ?
